data_4304918
loop_
_publ_author_name
'Wai-Man Cheung'
'Ho-Yuen Ng'
'Ian D. Williams'
'Wa-Hung Leung'

_publ_section_title
;
Ruthenium Complexes with Tetraphenylimidodiphosphinate: Syntheses,
Structures, and Applications to Catalytic Organic Oxidation
;
_journal_name_full 'Inorganic Chemistry'
_journal_page_first 4383
_journal_page_last 4391
_journal_paper_doi 10.1021/ic800018d
_journal_volume 47
_journal_year 2008
_chemical_formula_sum 'C48 H42 Cl N2 O5 P4 Ru'
_chemical_formula_weight 987.24
_chemical_name_systematic
; 
 ? 
;
_space_group_IT_number 14
_symmetry_cell_setting monoclinic
_symmetry_space_group_name_Hall '-P 2yn'
_symmetry_space_group_name_H-M 'P 1 21/n 1'
_atom_sites_solution_hydrogens geom
_atom_sites_solution_primary direct
_atom_sites_solution_secondary difmap
_audit_creation_method SHELXL-97
_cell_angle_alpha 90.00
_cell_angle_beta 112.504(2)
_cell_angle_gamma 90.00
_cell_formula_units_Z 4
_cell_length_a 11.3808(15)
_cell_length_b 32.987(4)
_cell_length_c 12.6875(16)
_cell_measurement_reflns_used 5241
_cell_measurement_temperature 100(2)
_cell_measurement_theta_max 28.30
_cell_measurement_theta_min 2.39
_cell_volume 4400.4(10)
_computing_structure_refinement 'SHELXL-97 (Sheldrick, 1997)'
_computing_structure_solution 'SHELXS-97 (Sheldrick, 1990)'
_diffrn_ambient_temperature 100(2)
_diffrn_measured_fraction_theta_full 0.984
_diffrn_measured_fraction_theta_max 0.984
_diffrn_radiation_monochromator graphite
_diffrn_radiation_source 'fine-focus sealed tube'
_diffrn_radiation_type MoK\a
_diffrn_radiation_wavelength 0.71073
_diffrn_reflns_av_R_equivalents 0.0520
_diffrn_reflns_av_sigmaI/netI 0.0705
_diffrn_reflns_limit_h_max 13
_diffrn_reflns_limit_h_min -13
_diffrn_reflns_limit_k_max 34
_diffrn_reflns_limit_k_min -39
_diffrn_reflns_limit_l_max 15
_diffrn_reflns_limit_l_min -14
_diffrn_reflns_number 21190
_diffrn_reflns_theta_full 25.00
_diffrn_reflns_theta_max 25.00
_diffrn_reflns_theta_min 1.84
_exptl_absorpt_coefficient_mu 0.612
_exptl_absorpt_correction_T_max 1.00
_exptl_absorpt_correction_T_min 0.87
_exptl_absorpt_correction_type multi-scan
_exptl_absorpt_process_details SADABS
_exptl_crystal_colour orange
_exptl_crystal_density_diffrn 1.490
_exptl_crystal_density_method 'not measured'
_exptl_crystal_description plate
_exptl_crystal_F_000 2020
_exptl_crystal_size_max 0.30
_exptl_crystal_size_mid 0.28
_exptl_crystal_size_min 0.05
_refine_diff_density_max 1.528
_refine_diff_density_min -0.836
_refine_diff_density_rms 0.101
_refine_ls_extinction_method none
_refine_ls_goodness_of_fit_ref 0.972
_refine_ls_hydrogen_treatment constr
_refine_ls_matrix_type full
_refine_ls_number_parameters 550
_refine_ls_number_reflns 7613
_refine_ls_number_restraints 0
_refine_ls_restrained_S_all 0.972
_refine_ls_R_factor_all 0.0740
_refine_ls_R_factor_gt 0.0508
_refine_ls_shift/su_max 0.002
_refine_ls_shift/su_mean 0.000
_refine_ls_structure_factor_coef Fsqd
_refine_ls_weighting_details 'calc w=1/[\s^2^(Fo^2^)+(0.0630P)^2^+0.0000P] where P=(Fo^2^+2Fc^2^)/3'
_refine_ls_weighting_scheme calc
_refine_ls_wR_factor_gt 0.1068
_refine_ls_wR_factor_ref 0.1134
_reflns_number_gt 5680
_reflns_number_total 7613
_reflns_threshold_expression >2sigma(I)
_cod_data_source_file ic800018d-file006.cif
_cod_data_source_block wai93
_cod_depositor_comments
;
The following automatic conversions were performed:
'_symmetry_cell_setting' value 'Monoclinic' changed to 'monoclinic'
according to '/home/saulius/struct/CIF-dictionaries/cif_core.dic'
dictionary named 'cif_core.dic' version 2.4.1 from 2010-06-29.

Automatic conversion script
Id: cif_fix_enum 1527 2010-12-29 10:47:43Z saulius 
;
_cod_database_code 4304918

loop_
_symmetry_equiv_pos_as_xyz
'x, y, z'
'-x+1/2, y+1/2, -z+1/2'
'-x, -y, -z'
'x-1/2, -y-1/2, z-1/2'

loop_
_atom_site_label
_atom_site_type_symbol
_atom_site_fract_x
_atom_site_fract_y
_atom_site_fract_z
_atom_site_U_iso_or_equiv
_atom_site_adp_type
_atom_site_occupancy
_atom_site_symmetry_multiplicity
_atom_site_calc_flag
_atom_site_refinement_flags
_atom_site_disorder_assembly
_atom_site_disorder_group
Ru1 Ru 0.51363(3) 0.569283(10) 0.58578(3) 0.01413(11) Uani 1 1 d . . .
Cl1 Cl 0.39666(10) 0.52141(3) 0.63955(9) 0.0225(3) Uani 1 1 d . . .
P1 P 0.59257(10) 0.65347(3) 0.50077(9) 0.0157(2) Uani 1 1 d . . .
P2 P 0.36062(10) 0.65209(3) 0.53398(9) 0.0156(2) Uani 1 1 d . . .
P3 P 0.70032(10) 0.59496(3) 0.83535(9) 0.0161(2) Uani 1 1 d . . .
P4 P 0.79337(10) 0.53449(3) 0.72529(9) 0.0150(2) Uani 1 1 d . . .
O1 O 0.6198(3) 0.60961(9) 0.5366(2) 0.0193(7) Uani 1 1 d . . .
O2 O 0.3584(2) 0.60604(9) 0.5294(2) 0.0180(7) Uani 1 1 d . . .
O3 O 0.5687(3) 0.59661(9) 0.7395(2) 0.0191(7) Uani 1 1 d . . .
O4 O 0.6625(2) 0.52949(8) 0.6283(2) 0.0165(6) Uani 1 1 d . . .
O5 O 0.4537(3) 0.54406(9) 0.4253(2) 0.0203(7) Uani 1 1 d . . .
H5B H 0.4045 0.5242 0.4216 0.024 Uiso 1 1 d R . .
H5C H 0.5179 0.5349 0.4143 0.024 Uiso 1 1 d R . .
N1 N 0.4761(3) 0.67459(11) 0.5191(3) 0.0186(8) Uani 1 1 d . . .
N2 N 0.8064(3) 0.56945(11) 0.8135(3) 0.0200(8) Uani 1 1 d . . .
C1 C 0.7337(4) 0.68289(13) 0.5709(3) 0.0181(10) Uani 1 1 d . . .
C2 C 0.8518(4) 0.66474(15) 0.5958(4) 0.0240(10) Uani 1 1 d . . .
H2A H 0.8571 0.6366 0.5824 0.029 Uiso 1 1 calc R . .
C3 C 0.9615(5) 0.68780(16) 0.6402(4) 0.0315(12) Uani 1 1 d . . .
H3A H 1.0420 0.6754 0.6568 0.038 Uiso 1 1 calc R . .
C4 C 0.9547(5) 0.72825(17) 0.6605(4) 0.0355(13) Uani 1 1 d . . .
H4A H 1.0303 0.7439 0.6913 0.043 Uiso 1 1 calc R . .
C5 C 0.8375(5) 0.74647(15) 0.6361(4) 0.0305(12) Uani 1 1 d . . .
H5A H 0.8325 0.7747 0.6487 0.037 Uiso 1 1 calc R . .
C6 C 0.7279(4) 0.72344(14) 0.5934(4) 0.0241(11) Uani 1 1 d . . .
H6A H 0.6478 0.7357 0.5795 0.029 Uiso 1 1 calc R . .
C7 C 0.5680(4) 0.65473(13) 0.3499(4) 0.0204(10) Uani 1 1 d . . .
C8 C 0.4729(4) 0.63092(15) 0.2754(4) 0.0278(11) Uani 1 1 d . . .
H8A H 0.4210 0.6149 0.3025 0.033 Uiso 1 1 calc R . .
C9 C 0.4536(5) 0.63050(16) 0.1622(4) 0.0331(12) Uani 1 1 d . . .
H9A H 0.3854 0.6150 0.1105 0.040 Uiso 1 1 calc R . .
C10 C 0.5309(5) 0.65200(16) 0.1217(4) 0.0304(12) Uani 1 1 d . . .
H10A H 0.5198 0.6500 0.0438 0.036 Uiso 1 1 calc R . .
C11 C 0.6255(5) 0.67668(16) 0.1958(4) 0.0315(12) Uani 1 1 d . . .
H11A H 0.6775 0.6925 0.1682 0.038 Uiso 1 1 calc R . .
C12 C 0.6436(4) 0.67807(14) 0.3097(4) 0.0239(10) Uani 1 1 d . . .
H12A H 0.7078 0.6950 0.3607 0.029 Uiso 1 1 calc R . .
C13 C 0.2137(4) 0.66734(13) 0.4216(4) 0.0186(10) Uani 1 1 d . . .
C14 C 0.0987(4) 0.65720(15) 0.4279(4) 0.0268(11) Uani 1 1 d . . .
H14A H 0.0974 0.6455 0.4958 0.032 Uiso 1 1 calc R . .
C15 C -0.0152(5) 0.66392(16) 0.3357(4) 0.0340(12) Uani 1 1 d . . .
H15A H -0.0937 0.6563 0.3401 0.041 Uiso 1 1 calc R . .
C16 C -0.0132(4) 0.68180(14) 0.2374(4) 0.0246(11) Uani 1 1 d . . .
H16A H -0.0906 0.6864 0.1741 0.030 Uiso 1 1 calc R . .
C17 C 0.1005(4) 0.69282(13) 0.2316(4) 0.0250(11) Uani 1 1 d . . .
H17A H 0.1013 0.7055 0.1646 0.030 Uiso 1 1 calc R . .
C18 C 0.2139(4) 0.68565(12) 0.3226(4) 0.0206(10) Uani 1 1 d . . .
H18A H 0.2922 0.6932 0.3176 0.025 Uiso 1 1 calc R . .
C19 C 0.3458(4) 0.66814(13) 0.6646(3) 0.0187(10) Uani 1 1 d . . .
C20 C 0.3117(4) 0.64053(14) 0.7299(4) 0.0236(10) Uani 1 1 d . . .
H20A H 0.2994 0.6128 0.7079 0.028 Uiso 1 1 calc R . .
C21 C 0.2957(5) 0.65325(17) 0.8266(4) 0.0316(12) Uani 1 1 d . . .
H21A H 0.2720 0.6343 0.8713 0.038 Uiso 1 1 calc R . .
C22 C 0.3139(5) 0.69356(18) 0.8592(4) 0.0389(14) Uani 1 1 d . . .
H22A H 0.3018 0.7023 0.9257 0.047 Uiso 1 1 calc R . .
C23 C 0.3493(5) 0.72065(15) 0.7953(4) 0.0317(12) Uani 1 1 d . . .
H23A H 0.3631 0.7482 0.8183 0.038 Uiso 1 1 calc R . .
C24 C 0.3649(4) 0.70840(15) 0.6988(4) 0.0272(11) Uani 1 1 d . . .
H24A H 0.3890 0.7275 0.6548 0.033 Uiso 1 1 calc R . .
C25 C 0.6796(5) 0.57695(13) 0.9601(4) 0.0249(11) Uani 1 1 d . . .
C26 C 0.5630(6) 0.56209(15) 0.9533(5) 0.0397(14) Uani 1 1 d . . .
H26A H 0.4918 0.5623 0.8827 0.048 Uiso 1 1 calc R . .
C27 C 0.5511(8) 0.54666(18) 1.0525(6) 0.066(2) Uani 1 1 d . . .
H27A H 0.4723 0.5360 1.0492 0.079 Uiso 1 1 calc R . .
C28 C 0.6562(9) 0.5473(2) 1.1550(6) 0.070(2) Uani 1 1 d . . .
H28A H 0.6487 0.5373 1.2224 0.084 Uiso 1 1 calc R . .
C29 C 0.7697(8) 0.5621(2) 1.1597(5) 0.069(2) Uani 1 1 d . . .
H29A H 0.8414 0.5618 1.2299 0.083 Uiso 1 1 calc R . .
C30 C 0.7814(6) 0.57736(18) 1.0639(4) 0.0470(16) Uani 1 1 d . . .
H30A H 0.8604 0.5884 1.0688 0.056 Uiso 1 1 calc R . .
C31 C 0.7620(4) 0.64557(13) 0.8715(3) 0.0198(10) Uani 1 1 d . . .
C32 C 0.6859(4) 0.67515(13) 0.8911(4) 0.0223(10) Uani 1 1 d . . .
H32A H 0.6013 0.6688 0.8824 0.027 Uiso 1 1 calc R . .
C33 C 0.7326(5) 0.71382(14) 0.9231(4) 0.0294(12) Uani 1 1 d . . .
H33A H 0.6810 0.7340 0.9375 0.035 Uiso 1 1 calc R . .
C34 C 0.8561(5) 0.72287(14) 0.9341(4) 0.0270(11) Uani 1 1 d . . .
H34A H 0.8889 0.7494 0.9559 0.032 Uiso 1 1 calc R . .
C35 C 0.9309(5) 0.69370(14) 0.9136(4) 0.0271(11) Uani 1 1 d . . .
H35A H 1.0149 0.7002 0.9208 0.033 Uiso 1 1 calc R . .
C36 C 0.8843(4) 0.65492(14) 0.8825(4) 0.0224(10) Uani 1 1 d . . .
H36A H 0.9364 0.6348 0.8688 0.027 Uiso 1 1 calc R . .
C37 C 0.8305(4) 0.48604(13) 0.7951(4) 0.0195(10) Uani 1 1 d . . .
C38 C 0.8359(5) 0.48061(15) 0.9054(4) 0.0346(12) Uani 1 1 d . . .
H38A H 0.8263 0.5031 0.9483 0.042 Uiso 1 1 calc R . .
C39 C 0.8554(6) 0.44218(16) 0.9518(5) 0.0454(15) Uani 1 1 d . . .
H39A H 0.8599 0.4384 1.0275 0.054 Uiso 1 1 calc R . .
C40 C 0.8683(5) 0.40959(15) 0.8918(4) 0.0349(13) Uani 1 1 d . . .
H40A H 0.8787 0.3832 0.9242 0.042 Uiso 1 1 calc R . .
C41 C 0.8663(5) 0.41495(15) 0.7844(4) 0.0324(12) Uani 1 1 d . . .
H41A H 0.8784 0.3923 0.7432 0.039 Uiso 1 1 calc R . .
C42 C 0.8469(4) 0.45288(14) 0.7352(4) 0.0268(11) Uani 1 1 d . . .
H42A H 0.8448 0.4563 0.6601 0.032 Uiso 1 1 calc R . .
C43 C 0.9079(4) 0.54136(13) 0.6613(4) 0.0173(9) Uani 1 1 d . . .
C44 C 1.0360(4) 0.53447(16) 0.7261(4) 0.0308(12) Uani 1 1 d . . .
H44A H 1.0616 0.5249 0.8022 0.037 Uiso 1 1 calc R . .
C45 C 1.1251(5) 0.54155(16) 0.6802(4) 0.0363(13) Uani 1 1 d . . .
H45A H 1.2125 0.5370 0.7250 0.044 Uiso 1 1 calc R . .
C46 C 1.0888(4) 0.55537(15) 0.5686(4) 0.0283(11) Uani 1 1 d . . .
H46A H 1.1512 0.5609 0.5378 0.034 Uiso 1 1 calc R . .
C47 C 0.9616(5) 0.56096(15) 0.5032(4) 0.0302(12) Uani 1 1 d . . .
H47A H 0.9359 0.5699 0.4264 0.036 Uiso 1 1 calc R . .
C48 C 0.8711(4) 0.55358(14) 0.5494(4) 0.0241(10) Uani 1 1 d . . .
H48A H 0.7834 0.5570 0.5037 0.029 Uiso 1 1 calc R . .

loop_
_atom_site_aniso_label
_atom_site_aniso_U_11
_atom_site_aniso_U_22
_atom_site_aniso_U_33
_atom_site_aniso_U_23
_atom_site_aniso_U_13
_atom_site_aniso_U_12
Ru1 0.00812(17) 0.01333(18) 0.01746(18) 0.00072(15) 0.00102(13) 0.00032(14)
Cl1 0.0190(6) 0.0217(6) 0.0285(6) 0.0035(5) 0.0110(5) -0.0015(4)
P1 0.0122(5) 0.0169(6) 0.0175(6) 0.0020(5) 0.0052(5) 0.0011(4)
P2 0.0114(5) 0.0185(6) 0.0155(6) 0.0019(5) 0.0037(5) 0.0039(4)
P3 0.0145(6) 0.0161(6) 0.0156(6) 0.0007(4) 0.0035(5) 0.0015(4)
P4 0.0114(5) 0.0146(6) 0.0158(6) 0.0007(4) 0.0014(5) 0.0017(4)
O1 0.0110(15) 0.0231(17) 0.0238(16) 0.0028(13) 0.0067(13) 0.0016(12)
O2 0.0081(14) 0.0203(17) 0.0220(16) 0.0012(13) 0.0019(13) 0.0020(12)
O3 0.0130(15) 0.0240(17) 0.0180(15) -0.0012(13) 0.0033(13) 0.0032(12)
O4 0.0095(14) 0.0127(15) 0.0240(16) -0.0024(12) 0.0027(13) -0.0003(11)
O5 0.0109(15) 0.0202(17) 0.0259(17) -0.0032(13) 0.0027(13) 0.0016(12)
N1 0.0182(19) 0.019(2) 0.0198(19) 0.0008(16) 0.0083(16) 0.0024(15)
N2 0.0147(18) 0.021(2) 0.0199(19) -0.0015(16) 0.0018(16) 0.0019(16)
C1 0.014(2) 0.029(3) 0.011(2) 0.0020(18) 0.0052(18) -0.0027(19)
C2 0.018(2) 0.030(3) 0.022(2) -0.004(2) 0.005(2) -0.003(2)
C3 0.017(3) 0.049(3) 0.028(3) -0.009(2) 0.008(2) -0.005(2)
C4 0.033(3) 0.048(4) 0.026(3) -0.010(2) 0.012(2) -0.020(3)
C5 0.036(3) 0.024(3) 0.033(3) -0.004(2) 0.015(2) -0.006(2)
C6 0.021(3) 0.026(3) 0.025(3) 0.002(2) 0.008(2) 0.001(2)
C7 0.010(2) 0.023(2) 0.025(2) 0.0052(19) 0.0028(19) 0.0018(18)
C8 0.023(3) 0.034(3) 0.026(3) -0.002(2) 0.009(2) -0.006(2)
C9 0.027(3) 0.048(3) 0.019(3) -0.006(2) 0.003(2) -0.005(2)
C10 0.029(3) 0.049(3) 0.016(2) 0.004(2) 0.012(2) 0.013(2)
C11 0.027(3) 0.042(3) 0.029(3) 0.009(2) 0.015(2) 0.010(2)
C12 0.016(2) 0.032(3) 0.024(2) 0.003(2) 0.009(2) 0.000(2)
C13 0.019(2) 0.014(2) 0.019(2) 0.0007(18) 0.0035(19) 0.0034(18)
C14 0.018(2) 0.042(3) 0.024(2) 0.009(2) 0.011(2) 0.010(2)
C15 0.015(3) 0.050(3) 0.035(3) 0.004(2) 0.008(2) 0.007(2)
C16 0.017(2) 0.031(3) 0.021(2) 0.006(2) 0.002(2) 0.009(2)
C17 0.031(3) 0.022(3) 0.016(2) 0.0053(19) 0.003(2) 0.002(2)
C18 0.024(2) 0.016(2) 0.021(2) 0.0002(19) 0.006(2) 0.0007(19)
C19 0.010(2) 0.026(3) 0.016(2) 0.0051(19) 0.0003(18) 0.0071(18)
C20 0.018(2) 0.029(3) 0.022(2) 0.002(2) 0.006(2) 0.002(2)
C21 0.025(3) 0.050(3) 0.022(3) 0.005(2) 0.011(2) 0.004(2)
C22 0.036(3) 0.061(4) 0.019(3) -0.007(3) 0.010(2) 0.017(3)
C23 0.040(3) 0.028(3) 0.027(3) -0.001(2) 0.013(2) 0.011(2)
C24 0.027(3) 0.031(3) 0.024(3) 0.005(2) 0.010(2) 0.009(2)
C25 0.036(3) 0.017(3) 0.027(3) 0.0046(19) 0.018(2) 0.006(2)
C26 0.056(4) 0.034(3) 0.042(3) -0.008(2) 0.033(3) -0.014(3)
C27 0.118(7) 0.032(4) 0.087(6) -0.005(3) 0.081(5) -0.017(4)
C28 0.142(8) 0.050(4) 0.042(4) 0.022(3) 0.062(5) 0.028(5)
C29 0.077(5) 0.096(6) 0.037(4) 0.032(4) 0.026(4) 0.031(4)
C30 0.048(4) 0.067(4) 0.024(3) 0.014(3) 0.011(3) 0.015(3)
C31 0.024(2) 0.023(3) 0.011(2) 0.0015(18) 0.0051(19) 0.0017(19)
C32 0.021(2) 0.025(3) 0.022(2) 0.003(2) 0.008(2) 0.004(2)
C33 0.042(3) 0.022(3) 0.026(3) 0.003(2) 0.015(2) 0.011(2)
C34 0.036(3) 0.013(2) 0.024(3) -0.0001(19) 0.004(2) -0.005(2)
C35 0.025(3) 0.029(3) 0.020(2) 0.001(2) 0.001(2) -0.006(2)
C36 0.016(2) 0.024(3) 0.024(2) 0.002(2) 0.005(2) 0.0042(19)
C37 0.009(2) 0.017(2) 0.025(2) 0.0038(19) -0.0021(19) 0.0028(17)
C38 0.042(3) 0.027(3) 0.031(3) 0.001(2) 0.010(2) 0.001(2)
C39 0.070(4) 0.033(3) 0.029(3) 0.012(2) 0.014(3) 0.001(3)
C40 0.035(3) 0.018(3) 0.036(3) 0.010(2) -0.005(2) -0.002(2)
C41 0.030(3) 0.023(3) 0.036(3) -0.002(2) 0.004(2) 0.004(2)
C42 0.022(3) 0.025(3) 0.027(3) 0.001(2) 0.002(2) 0.003(2)
C43 0.012(2) 0.016(2) 0.023(2) -0.0030(18) 0.0058(19) -0.0011(17)
C44 0.019(3) 0.046(3) 0.025(3) 0.006(2) 0.006(2) 0.001(2)
C45 0.019(3) 0.050(4) 0.035(3) 0.004(3) 0.004(2) 0.000(2)
C46 0.022(3) 0.034(3) 0.034(3) -0.001(2) 0.016(2) -0.004(2)
C47 0.032(3) 0.037(3) 0.022(3) 0.000(2) 0.011(2) -0.005(2)
C48 0.013(2) 0.034(3) 0.020(2) -0.002(2) 0.0011(19) -0.003(2)

loop_
_atom_type_symbol
_atom_type_description
_atom_type_scat_dispersion_real
_atom_type_scat_dispersion_imag
_atom_type_scat_source
C C 0.0033 0.0016 'International Tables Vol C Tables 4.2.6.8 and 6.1.1.4'
H H 0.0000 0.0000 'International Tables Vol C Tables 4.2.6.8 and 6.1.1.4'
N N 0.0061 0.0033 'International Tables Vol C Tables 4.2.6.8 and 6.1.1.4'
O O 0.0106 0.0060 'International Tables Vol C Tables 4.2.6.8 and 6.1.1.4'
P P 0.1023 0.0942 'International Tables Vol C Tables 4.2.6.8 and 6.1.1.4'
Cl Cl 0.1484 0.1585 'International Tables Vol C Tables 4.2.6.8 and 6.1.1.4'
Ru Ru -1.2594 0.8363 'International Tables Vol C Tables 4.2.6.8 and 6.1.1.4'

loop_
_geom_angle_atom_site_label_1
_geom_angle_atom_site_label_2
_geom_angle_atom_site_label_3
_geom_angle
_geom_angle_site_symmetry_1
_geom_angle_site_symmetry_3
_geom_angle_publ_flag
O3 Ru1 O2 88.87(11) . . ?
O3 Ru1 O4 96.46(11) . . ?
O2 Ru1 O4 174.63(11) . . ?
O3 Ru1 O1 90.19(12) . . ?
O2 Ru1 O1 92.27(11) . . ?
O4 Ru1 O1 88.38(11) . . ?
O3 Ru1 O5 177.19(11) . . ?
O2 Ru1 O5 88.78(11) . . ?
O4 Ru1 O5 85.91(11) . . ?
O1 Ru1 O5 88.38(12) . . ?
O3 Ru1 Cl1 91.17(9) . . ?
O2 Ru1 Cl1 89.45(8) . . ?
O4 Ru1 Cl1 89.79(8) . . ?
O1 Ru1 Cl1 177.83(9) . . ?
O5 Ru1 Cl1 90.33(9) . . ?
O1 P1 N1 117.46(18) . . ?
O1 P1 C1 109.09(19) . . ?
N1 P1 C1 109.2(2) . . ?
O1 P1 C7 105.56(18) . . ?
N1 P1 C7 109.95(19) . . ?
C1 P1 C7 104.83(19) . . ?
O2 P2 N1 117.78(17) . . ?
O2 P2 C13 104.57(18) . . ?
N1 P2 C13 109.6(2) . . ?
O2 P2 C19 108.77(18) . . ?
N1 P2 C19 110.2(2) . . ?
C13 P2 C19 105.03(19) . . ?
O3 P3 N2 117.50(18) . . ?
O3 P3 C25 107.2(2) . . ?
N2 P3 C25 110.3(2) . . ?
O3 P3 C31 109.75(18) . . ?
N2 P3 C31 106.8(2) . . ?
C25 P3 C31 104.7(2) . . ?
O4 P4 N2 116.58(17) . . ?
O4 P4 C43 107.48(18) . . ?
N2 P4 C43 110.0(2) . . ?
O4 P4 C37 105.82(18) . . ?
N2 P4 C37 111.1(2) . . ?
C43 P4 C37 105.1(2) . . ?
P1 O1 Ru1 129.51(17) . . ?
P2 O2 Ru1 125.67(16) . . ?
P3 O3 Ru1 126.92(17) . . ?
P4 O4 Ru1 126.43(16) . . ?
P2 N1 P1 126.1(2) . . ?
P4 N2 P3 130.1(2) . . ?
C6 C1 C2 119.4(4) . . ?
C6 C1 P1 121.6(3) . . ?
C2 C1 P1 118.9(3) . . ?
C3 C2 C1 119.8(4) . . ?
C4 C3 C2 120.4(5) . . ?
C3 C4 C5 120.0(5) . . ?
C6 C5 C4 119.8(5) . . ?
C1 C6 C5 120.5(4) . . ?
C8 C7 C12 119.9(4) . . ?
C8 C7 P1 118.1(3) . . ?
C12 C7 P1 122.0(3) . . ?
C9 C8 C7 119.7(5) . . ?
C8 C9 C10 121.3(5) . . ?
C9 C10 C11 119.4(4) . . ?
C12 C11 C10 119.6(5) . . ?
C11 C12 C7 120.1(5) . . ?
C14 C13 C18 119.0(4) . . ?
C14 C13 P2 119.9(3) . . ?
C18 C13 P2 120.8(3) . . ?
C13 C14 C15 120.7(4) . . ?
C16 C15 C14 119.5(5) . . ?
C17 C16 C15 120.0(4) . . ?
C16 C17 C18 120.5(4) . . ?
C17 C18 C13 120.2(4) . . ?
C20 C19 C24 119.3(4) . . ?
C20 C19 P2 120.2(3) . . ?
C24 C19 P2 120.5(3) . . ?
C21 C20 C19 119.8(5) . . ?
C20 C21 C22 120.3(5) . . ?
C23 C22 C21 119.7(5) . . ?
C24 C23 C22 120.5(5) . . ?
C23 C24 C19 120.3(5) . . ?
C30 C25 C26 119.8(5) . . ?
C30 C25 P3 119.6(4) . . ?
C26 C25 P3 120.6(4) . . ?
C25 C26 C27 119.2(6) . . ?
C28 C27 C26 119.2(7) . . ?
C29 C28 C27 120.6(6) . . ?
C28 C29 C30 120.4(7) . . ?
C29 C30 C25 120.8(6) . . ?
C36 C31 C32 119.9(4) . . ?
C36 C31 P3 120.8(3) . . ?
C32 C31 P3 119.2(3) . . ?
C33 C32 C31 120.4(4) . . ?
C32 C33 C34 119.2(4) . . ?
C35 C34 C33 120.4(4) . . ?
C34 C35 C36 120.3(5) . . ?
C31 C36 C35 119.8(4) . . ?
C42 C37 C38 119.2(4) . . ?
C42 C37 P4 119.2(3) . . ?
C38 C37 P4 121.5(4) . . ?
C39 C38 C37 119.1(5) . . ?
C40 C39 C38 121.5(5) . . ?
C39 C40 C41 119.6(5) . . ?
C40 C41 C42 120.5(5) . . ?
C41 C42 C37 120.0(5) . . ?
C48 C43 C44 119.6(4) . . ?
C48 C43 P4 121.1(3) . . ?
C44 C43 P4 119.3(3) . . ?
C45 C44 C43 120.0(4) . . ?
C44 C45 C46 120.6(5) . . ?
C47 C46 C45 119.4(4) . . ?
C46 C47 C48 120.0(4) . . ?
C43 C48 C47 120.3(4) . . ?

loop_
_geom_bond_atom_site_label_1
_geom_bond_atom_site_label_2
_geom_bond_distance
_geom_bond_site_symmetry_2
_geom_bond_publ_flag
Ru1 O3 2.018(3) . ?
Ru1 O2 2.033(3) . ?
Ru1 O4 2.046(3) . ?
Ru1 O1 2.048(3) . ?
Ru1 O5 2.060(3) . ?
Ru1 Cl1 2.3294(11) . ?
P1 O1 1.513(3) . ?
P1 N1 1.590(4) . ?
P1 C1 1.794(4) . ?
P1 C7 1.826(4) . ?
P2 O2 1.520(3) . ?
P2 N1 1.583(4) . ?
P2 C13 1.805(4) . ?
P2 C19 1.809(4) . ?
P3 O3 1.527(3) . ?
P3 N2 1.581(4) . ?
P3 C25 1.789(5) . ?
P3 C31 1.801(5) . ?
P4 O4 1.535(3) . ?
P4 N2 1.574(4) . ?
P4 C43 1.794(4) . ?
P4 C37 1.797(4) . ?
C1 C6 1.375(6) . ?
C1 C2 1.393(6) . ?
C2 C3 1.384(6) . ?
C3 C4 1.367(7) . ?
C4 C5 1.386(7) . ?
C5 C6 1.382(6) . ?
C7 C8 1.379(6) . ?
C7 C12 1.389(6) . ?
C8 C9 1.367(6) . ?
C9 C10 1.373(7) . ?
C10 C11 1.390(7) . ?
C11 C12 1.381(6) . ?
C13 C14 1.382(6) . ?
C13 C18 1.394(6) . ?
C14 C15 1.391(6) . ?
C15 C16 1.387(6) . ?
C16 C17 1.373(6) . ?
C17 C18 1.384(6) . ?
C19 C20 1.383(6) . ?
C19 C24 1.388(6) . ?
C20 C21 1.373(6) . ?
C21 C22 1.384(7) . ?
C22 C23 1.367(7) . ?
C23 C24 1.364(6) . ?
C25 C30 1.381(7) . ?
C25 C26 1.386(7) . ?
C26 C27 1.411(8) . ?
C27 C28 1.390(10) . ?
C28 C29 1.361(10) . ?
C29 C30 1.368(8) . ?
C31 C36 1.380(6) . ?
C31 C32 1.388(6) . ?
C32 C33 1.382(6) . ?
C33 C34 1.390(7) . ?
C34 C35 1.374(7) . ?
C35 C36 1.383(6) . ?
C37 C42 1.385(6) . ?
C37 C38 1.388(7) . ?
C38 C39 1.380(7) . ?
C39 C40 1.358(7) . ?
C40 C41 1.365(7) . ?
C41 C42 1.378(6) . ?
C43 C48 1.377(6) . ?
C43 C44 1.391(6) . ?
C44 C45 1.369(7) . ?
C45 C46 1.392(7) . ?
C46 C47 1.378(7) . ?
C47 C48 1.389(6) . ?
